data_1547552
loop_
_publ_author_name
'Zhu, Nengbo'
'Wang, Ting'
'Ge, Liang'
'Li, Yajun'
'Zhang, Xinhao'
'Bao, Hongli'

_publ_section_title
;
 \g-Amino Butyric Acid (GABA) Synthesis Enabled by Copper-Catalyzed
 Carboamination of Alkenes.
;
_journal_issue 18
_journal_name_full 'Organic letters'
_journal_page_first 4718
_journal_page_last 4721
_journal_paper_doi 10.1021/acs.orglett.7b01969
_journal_volume 19
_journal_year 2017
_chemical_formula_sum 'C14 H16 N2 O'
_chemical_formula_weight 228.29
_chemical_name_systematic
; 
 ? 
;
_space_group_IT_number 56
_symmetry_space_group_name_Hall '-P 2ab 2ac'
_symmetry_space_group_name_H-M 'P c c n'
_atom_sites_solution_hydrogens geom
_atom_sites_solution_primary direct
_atom_sites_solution_secondary difmap
_audit_creation_method SHELXL-97
_cell_angle_alpha 90.00
_cell_angle_beta 90.00
_cell_angle_gamma 90.00
_cell_formula_units_Z 8
_cell_length_a 14.952(3)
_cell_length_b 18.354(4)
_cell_length_c 9.4968(19)
_cell_measurement_temperature 293(2)
_cell_volume 2606.2(9)
_computing_structure_refinement 'SHELXL-97 (Sheldrick, 1997)'
_computing_structure_solution 'SHELXS-97 (Sheldrick, 1990)'
_diffrn_ambient_temperature 293(2)
_diffrn_measured_fraction_theta_full 0.994
_diffrn_measured_fraction_theta_max 0.994
_diffrn_radiation_monochromator graphite
_diffrn_radiation_source 'fine-focus sealed tube'
_diffrn_radiation_type MoK\a
_diffrn_radiation_wavelength 0.71073
_diffrn_reflns_av_R_equivalents 0.0562
_diffrn_reflns_av_sigmaI/netI 0.0297
_diffrn_reflns_limit_h_max 19
_diffrn_reflns_limit_h_min -19
_diffrn_reflns_limit_k_max 23
_diffrn_reflns_limit_k_min -23
_diffrn_reflns_limit_l_max 12
_diffrn_reflns_limit_l_min -12
_diffrn_reflns_number 19435
_diffrn_reflns_theta_full 27.48
_diffrn_reflns_theta_max 27.48
_diffrn_reflns_theta_min 2.72
_exptl_absorpt_coefficient_mu 0.074
_exptl_crystal_density_diffrn 1.164
_exptl_crystal_density_method 'not measured'
_exptl_crystal_F_000 976
_refine_diff_density_max 0.588
_refine_diff_density_min -0.443
_refine_diff_density_rms 0.143
_refine_ls_extinction_coef 0.050(6)
_refine_ls_extinction_expression Fc^*^=kFc[1+0.001xFc^2^\l^3^/sin(2\q)]^-1/4^
_refine_ls_extinction_method SHELXL
_refine_ls_goodness_of_fit_ref 1.311
_refine_ls_hydrogen_treatment mixed
_refine_ls_matrix_type full
_refine_ls_number_parameters 156
_refine_ls_number_reflns 2972
_refine_ls_number_restraints 0
_refine_ls_restrained_S_all 1.311
_refine_ls_R_factor_all 0.1369
_refine_ls_R_factor_gt 0.1150
_refine_ls_shift/su_max 0.000
_refine_ls_shift/su_mean 0.000
_refine_ls_structure_factor_coef Fsqd
_refine_ls_weighting_details 'calc w=1/[\s^2^(Fo^2^)+(0.1066P)^2^+0.9685P] where P=(Fo^2^+2Fc^2^)/3'
_refine_ls_weighting_scheme calc
_refine_ls_wR_factor_gt 0.2576
_refine_ls_wR_factor_ref 0.2730
_reflns_number_gt 2580
_reflns_number_total 2972
_reflns_threshold_expression >2sigma(I)
_cod_data_source_file ol7b01969_si_004.cif
_cod_data_source_block a
_cod_database_code 1547552

loop_
_symmetry_equiv_pos_as_xyz
'x, y, z'
'-x+1/2, -y+1/2, z'
'-x, y+1/2, -z+1/2'
'x+1/2, -y, -z+1/2'
'-x, -y, -z'
'x-1/2, y-1/2, -z'
'x, -y-1/2, z-1/2'
'-x-1/2, y, z-1/2'

loop_
_atom_site_label
_atom_site_type_symbol
_atom_site_fract_x
_atom_site_fract_y
_atom_site_fract_z
_atom_site_U_iso_or_equiv
_atom_site_adp_type
_atom_site_occupancy
_atom_site_symmetry_multiplicity
_atom_site_calc_flag
_atom_site_refinement_flags
C1 C 0.4618(2) 0.45472(15) 0.2076(3) 0.0524(8) Uani 1 1 d .
O1 O 0.4157(2) 0.26866(14) -0.2080(2) 0.0834(9) Uani 1 1 d .
N1 N 0.43194(16) 0.29512(12) 0.0208(2) 0.0473(6) Uani 1 1 d .
H1 H 0.4267 0.2798 0.1060 0.057 Uiso 1 1 calc R
C2 C 0.4113(3) 0.50321(18) 0.2887(4) 0.0695(10) Uani 1 1 d .
H2 H 0.4382 0.5260 0.3652 0.083 Uiso 1 1 calc R
N2 N 0.6300(3) 0.1834(2) 0.0370(4) 0.0994(13) Uani 1 1 d .
C3 C 0.3237(3) 0.5182(2) 0.2593(4) 0.0770(11) Uani 1 1 d .
H3 H 0.2915 0.5500 0.3163 0.092 Uiso 1 1 calc R
C5 C 0.3317(2) 0.43843(17) 0.0618(4) 0.0592(9) Uani 1 1 d .
H5 H 0.3045 0.4168 -0.0158 0.071 Uiso 1 1 calc R
C4 C 0.2833(2) 0.4858(2) 0.1440(4) 0.0736(11) Uani 1 1 d .
H4 H 0.2239 0.4961 0.1223 0.088 Uiso 1 1 calc R
C6 C 0.42011(19) 0.42216(14) 0.0921(3) 0.0451(7) Uani 1 1 d .
C11 C 0.6220(2) 0.31445(19) -0.0686(4) 0.0651(9) Uani 1 1 d .
H11A H 0.5951 0.3118 -0.1614 0.078 Uiso 1 1 calc R
H11B H 0.6831 0.3313 -0.0805 0.078 Uiso 1 1 calc R
C10 C 0.5578(2) 0.43845(19) 0.2442(4) 0.0664(9) Uani 1 1 d .
H10A H 0.5630 0.4333 0.3455 0.080 Uiso 1 1 calc R
H10B H 0.5947 0.4794 0.2159 0.080 Uiso 1 1 calc R
C9 C 0.5931(2) 0.36973(18) 0.1742(3) 0.0604(8) Uani 1 1 d .
H9A H 0.6573 0.3667 0.1867 0.072 Uiso 1 1 calc R
H9B H 0.5661 0.3272 0.2175 0.072 Uiso 1 1 calc R
C8 C 0.57080(19) 0.37134(16) 0.0183(3) 0.0516(7) Uani 1 1 d .
H8 H 0.5899 0.4191 -0.0165 0.062 Uiso 1 1 calc R
C7 C 0.46925(18) 0.36791(14) -0.0025(3) 0.0431(7) Uani 1 1 d .
H7 H 0.4567 0.3814 -0.1004 0.052 Uiso 1 1 calc R
C13 C 0.4058(2) 0.25168(18) -0.0834(3) 0.0560(8) Uani 1 1 d .
C12 C 0.6245(3) 0.2405(2) -0.0088(4) 0.0725(10) Uani 1 1 d .
C14 C 0.3645(3) 0.1811(2) -0.0405(5) 0.0909(14) Uani 1 1 d .
H14A H 0.3261 0.1639 -0.1143 0.136 Uiso 1 1 calc R
H14B H 0.3302 0.1881 0.0439 0.136 Uiso 1 1 calc R
H14C H 0.4107 0.1459 -0.0234 0.136 Uiso 1 1 calc R

loop_
_atom_site_aniso_label
_atom_site_aniso_U_11
_atom_site_aniso_U_22
_atom_site_aniso_U_33
_atom_site_aniso_U_23
_atom_site_aniso_U_13
_atom_site_aniso_U_12
C1 0.0711(19) 0.0396(15) 0.0465(16) -0.0011(12) 0.0006(14) -0.0101(13)
O1 0.128(2) 0.0753(18) 0.0470(14) -0.0181(12) 0.0025(14) -0.0189(15)
N1 0.0622(15) 0.0400(12) 0.0396(12) -0.0009(10) 0.0047(10) -0.0067(10)
C2 0.107(3) 0.0473(18) 0.0541(19) -0.0086(15) 0.0121(19) -0.0053(18)
N2 0.127(3) 0.068(2) 0.103(3) 0.009(2) 0.003(2) 0.025(2)
C3 0.090(3) 0.061(2) 0.080(3) -0.0028(19) 0.041(2) 0.0107(19)
C5 0.0510(17) 0.0528(18) 0.074(2) -0.0043(15) 0.0051(15) -0.0059(13)
C4 0.0588(19) 0.068(2) 0.094(3) -0.003(2) 0.0199(19) 0.0019(16)
C6 0.0530(16) 0.0341(13) 0.0480(15) 0.0019(11) 0.0045(12) -0.0064(11)
C11 0.0612(19) 0.063(2) 0.071(2) 0.0087(17) 0.0149(16) 0.0081(15)
C10 0.078(2) 0.062(2) 0.0597(19) -0.0046(16) -0.0215(17) -0.0087(16)
C9 0.0560(17) 0.0598(19) 0.065(2) 0.0043(16) -0.0100(15) -0.0015(14)
C8 0.0509(16) 0.0475(16) 0.0563(17) 0.0047(13) 0.0045(13) -0.0022(12)
C7 0.0519(15) 0.0404(14) 0.0370(13) 0.0032(11) 0.0009(11) -0.0029(11)
C13 0.0666(19) 0.0515(17) 0.0498(17) -0.0135(14) 0.0063(14) -0.0059(14)
C12 0.076(2) 0.071(2) 0.070(2) -0.0027(19) 0.0048(18) 0.0171(18)
C14 0.119(3) 0.059(2) 0.095(3) -0.024(2) 0.023(3) -0.035(2)

loop_
_atom_type_symbol
_atom_type_description
_atom_type_scat_dispersion_real
_atom_type_scat_dispersion_imag
_atom_type_scat_source
C C 0.0033 0.0016 'International Tables Vol C Tables 4.2.6.8 and 6.1.1.4'
H H 0.0000 0.0000 'International Tables Vol C Tables 4.2.6.8 and 6.1.1.4'
N N 0.0061 0.0033 'International Tables Vol C Tables 4.2.6.8 and 6.1.1.4'
O O 0.0106 0.0060 'International Tables Vol C Tables 4.2.6.8 and 6.1.1.4'

loop_
_geom_angle_atom_site_label_1
_geom_angle_atom_site_label_2
_geom_angle_atom_site_label_3
_geom_angle
C6 C1 C2 117.7(3)
C6 C1 C10 121.4(3)
C2 C1 C10 120.9(3)
C13 N1 C7 123.1(2)
C3 C2 C1 122.2(3)
C2 C3 C4 119.6(3)
C4 C5 C6 121.4(3)
C5 C4 C3 119.4(3)
C5 C6 C1 119.8(3)
C5 C6 C7 118.5(3)
C1 C6 C7 121.7(3)
C12 C11 C8 115.6(3)
C1 C10 C9 113.2(3)
C8 C9 C10 109.5(3)
C9 C8 C7 110.0(2)
C9 C8 C11 113.7(3)
C7 C8 C11 113.4(3)
N1 C7 C6 108.8(2)
N1 C7 C8 113.3(2)
C6 C7 C8 111.9(2)
O1 C13 N1 121.9(3)
O1 C13 C14 122.1(3)
N1 C13 C14 116.0(3)
N2 C12 C11 177.3(4)

loop_
_geom_bond_atom_site_label_1
_geom_bond_atom_site_label_2
_geom_bond_distance
C1 C6 1.396(4)
C1 C2 1.398(5)
C1 C10 1.507(5)
O1 C13 1.232(4)
N1 C13 1.330(4)
N1 C7 1.465(3)
C2 C3 1.368(6)
N2 C12 1.137(5)
C3 C4 1.385(6)
C5 C4 1.375(5)
C5 C6 1.386(4)
C6 C7 1.529(4)
C11 C12 1.472(5)
C11 C8 1.536(4)
C10 C9 1.520(5)
C9 C8 1.518(4)
C8 C7 1.532(4)
C13 C14 1.492(5)

loop_
_geom_torsion_atom_site_label_1
_geom_torsion_atom_site_label_2
_geom_torsion_atom_site_label_3
_geom_torsion_atom_site_label_4
_geom_torsion
C6 C1 C2 C3 1.0(5)
C10 C1 C2 C3 -179.0(3)
C1 C2 C3 C4 -1.3(5)
C6 C5 C4 C3 0.2(5)
C2 C3 C4 C5 0.7(5)
C4 C5 C6 C1 -0.5(5)
C4 C5 C6 C7 179.0(3)
C2 C1 C6 C5 -0.1(4)
C10 C1 C6 C5 180.0(3)
C2 C1 C6 C7 -179.5(3)
C10 C1 C6 C7 0.5(4)
C6 C1 C10 C9 -17.1(4)
C2 C1 C10 C9 162.9(3)
C1 C10 C9 C8 48.9(4)
C10 C9 C8 C7 -65.5(3)
C10 C9 C8 C11 166.1(3)
C12 C11 C8 C9 46.0(4)
C12 C11 C8 C7 -80.6(4)
C13 N1 C7 C6 130.1(3)
C13 N1 C7 C8 -104.7(3)
C5 C6 C7 N1 -69.7(3)
C1 C6 C7 N1 109.8(3)
C5 C6 C7 C8 164.4(3)
C1 C6 C7 C8 -16.2(4)
C9 C8 C7 N1 -75.4(3)
C11 C8 C7 N1 53.1(3)
C9 C8 C7 C6 48.0(3)
C11 C8 C7 C6 176.6(2)
C7 N1 C13 O1 3.8(5)
C7 N1 C13 C14 -176.6(3)
C8 C11 C12 N2 -127(9)
